data_7133678
loop_
_publ_author_name
'Yang, Zun'
'Jiang, Zheng'
'Tan, Zheng'
'Yu, Han'
'Feng, Xiaoming'
'Liu, Xiaohua'

_publ_section_title
;
 Asymmetric catalytic concise synthesis of 3-(3-indolomethyl)-oxindoles
 for the construction of trigolute analogs.
;
_journal_issue 78
_journal_name_full 'Chemical communications (Cambridge, England)'
_journal_page_first 10926
_journal_page_last 10929
_journal_paper_doi 10.1039/d4cc03327b
_journal_volume 60
_journal_year 2024
_chemical_absolute_configuration ad
_chemical_formula_moiety 'C29 H24 N2 O6, C H Cl3'
_chemical_formula_sum 'C30 H25 Cl3 N2 O6'
_chemical_formula_weight 615.87
_space_group_crystal_system orthorhombic
_space_group_IT_number 19
_space_group_name_Hall 'P 2ac 2ab'
_space_group_name_H-M_alt 'P 21 21 21'
_atom_sites_solution_hydrogens mixed
_atom_sites_solution_primary dual
_atom_sites_solution_secondary difmap
_audit_creation_method SHELXL-2019/1
_audit_update_record
;
2024-02-08 deposited with the CCDC.	2024-09-04 downloaded from the CCDC.
;
_cell_angle_alpha 90
_cell_angle_beta 90
_cell_angle_gamma 90
_cell_formula_units_Z 4
_cell_length_a 9.4395(2)
_cell_length_b 17.2117(4)
_cell_length_c 18.1895(4)
_cell_measurement_reflns_used 9892
_cell_measurement_temperature 173(2)
_cell_measurement_theta_max 68.23
_cell_measurement_theta_min 3.54
_cell_volume 2955.25(11)
_computing_cell_refinement 'Bruker SAINT'
_computing_data_collection 'Bruker APEX3'
_computing_data_reduction 'Bruker SAINT'
_computing_molecular_graphics 'Bruker SHELXTL'
_computing_publication_material 'Bruker SHELXTL'
_computing_structure_refinement 'SHELXL-2019/1 (Sheldrick, 2019)'
_computing_structure_solution 'SHELXT (Sheldrick 2008)'
_diffrn_ambient_temperature 173(2)
_diffrn_measured_fraction_theta_full 0.998
_diffrn_measured_fraction_theta_max 0.998
_diffrn_measurement_device_type 'Bruker D8 Venture Photon II'
_diffrn_measurement_method '\f and \w scans'
_diffrn_radiation_type CuK\a
_diffrn_radiation_wavelength 1.54178
_diffrn_reflns_av_R_equivalents 0.0395
_diffrn_reflns_av_unetI/netI 0.0376
_diffrn_reflns_Laue_measured_fraction_full 0.998
_diffrn_reflns_Laue_measured_fraction_max 0.998
_diffrn_reflns_limit_h_max 10
_diffrn_reflns_limit_h_min -11
_diffrn_reflns_limit_k_max 20
_diffrn_reflns_limit_k_min -18
_diffrn_reflns_limit_l_max 21
_diffrn_reflns_limit_l_min -18
_diffrn_reflns_number 18447
_diffrn_reflns_point_group_measured_fraction_full 0.989
_diffrn_reflns_point_group_measured_fraction_max 0.989
_diffrn_reflns_theta_full 67.679
_diffrn_reflns_theta_max 68.241
_diffrn_reflns_theta_min 3.535
_exptl_absorpt_coefficient_mu 3.195
_exptl_absorpt_correction_T_max 0.9444
_exptl_absorpt_correction_T_min 0.4746
_exptl_absorpt_correction_type numerical
_exptl_absorpt_process_details 'SADABS (Krause et al., 2015)'
_exptl_crystal_colour yellow
_exptl_crystal_density_diffrn 1.384
_exptl_crystal_description rod
_exptl_crystal_F_000 1272
_exptl_crystal_recrystallization_method 'Re-crystallisation from solvent: CHCl3'
_exptl_crystal_size_max 0.577
_exptl_crystal_size_mid 0.244
_exptl_crystal_size_min 0.194
_refine_diff_density_max 0.467
_refine_diff_density_min -0.553
_refine_diff_density_rms 0.054
_refine_ls_abs_structure_details
; 
 Flack x determined using 2166 quotients [(I+)-(I-)]/[(I+)+(I-)] 
 (Parsons, Flack and Wagner, Acta Cryst. B69 (2013) 249-259). 
;
_refine_ls_abs_structure_Flack 0.039(4)
_refine_ls_extinction_method none
_refine_ls_goodness_of_fit_ref 1.040
_refine_ls_hydrogen_treatment mixed
_refine_ls_matrix_type full
_refine_ls_number_parameters 379
_refine_ls_number_reflns 5364
_refine_ls_number_restraints 2
_refine_ls_restrained_S_all 1.040
_refine_ls_R_factor_all 0.0377
_refine_ls_R_factor_gt 0.0354
_refine_ls_shift/su_max 0.000
_refine_ls_shift/su_mean 0.000
_refine_ls_structure_factor_coef Fsqd
_refine_ls_weighting_details 'w=1/[\s^2^(Fo^2^)+(0.0554P)^2^+0.5502P] where P=(Fo^2^+2Fc^2^)/3'
_refine_ls_weighting_scheme calc
_refine_ls_wR_factor_gt 0.0905
_refine_ls_wR_factor_ref 0.0916
_reflns_Friedel_coverage 0.753
_reflns_Friedel_fraction_full 0.978
_reflns_Friedel_fraction_max 0.978
_reflns_number_gt 5204
_reflns_number_total 5364
_reflns_threshold_expression 'I > 2\s(I)'
_cod_data_source_file d4cc03327b2.cif
_cod_data_source_block zhp035
_cod_depositor_comments 'Adding full bibliography for 7133678.cif.'
_cod_database_code 7133678
_shelx_shelxl_version_number 2019/1
_shelx_space_group_comment
; 
The symmetry employed for this shelxl refinement is uniquely defined 
by the following loop, which should always be used as a source of 
symmetry information in preference to the above space-group names. 
They are only intended as comments. 
;
_shelx_estimated_absorpt_t_min 0.260
_shelx_estimated_absorpt_t_max 0.576

loop_
_space_group_symop_operation_xyz
'x, y, z'
'-x+1/2, -y, z+1/2'
'-x, y+1/2, -z+1/2'
'x+1/2, -y+1/2, -z'

loop_
_atom_site_label
_atom_site_type_symbol
_atom_site_fract_x
_atom_site_fract_y
_atom_site_fract_z
_atom_site_U_iso_or_equiv
_atom_site_adp_type
_atom_site_occupancy
_atom_site_site_symmetry_order
_atom_site_calc_flag
_atom_site_refinement_flags_posn
_atom_site_refinement_flags_adp
_atom_site_refinement_flags_occupancy
_atom_site_disorder_assembly
_atom_site_disorder_group
O1 O 0.6393(2) 0.86173(10) 0.68950(10) 0.0288(4) Uani 1 1 d . . . . .
O2 O 0.5325(2) 0.91078(11) 0.58944(12) 0.0364(5) Uani 1 1 d . . . . .
O3 O 0.6087(2) 0.77178(11) 0.52313(10) 0.0291(4) Uani 1 1 d . . . . .
O4 O 0.89127(18) 0.67147(11) 0.62930(11) 0.0289(4) Uani 1 1 d . . . . .
O5 O 0.7819(2) 0.48081(12) 0.60291(11) 0.0341(4) Uani 1 1 d . . . . .
O6 O 0.7203(3) 0.45097(12) 0.71793(11) 0.0432(6) Uani 1 1 d . . . . .
N1 N 0.1897(2) 0.70988(13) 0.64553(12) 0.0243(4) Uani 1 1 d D . . . .
H1N H 0.103(3) 0.709(2) 0.626(2) 0.041(10) Uiso 1 1 d D . . . .
N2 N 0.8144(2) 0.62917(12) 0.51600(12) 0.0250(4) Uani 1 1 d D . . . .
H2N H 0.893(3) 0.624(2) 0.4928(18) 0.031(8) Uiso 1 1 d D . . . .
C1 C 0.5844(3) 0.85765(14) 0.62270(14) 0.0232(5) Uani 1 1 d . . . . .
C2 C 0.5973(2) 0.77575(13) 0.58914(13) 0.0202(4) Uani 1 1 d . . . . .
C3 C 0.5818(2) 0.70758(13) 0.64084(12) 0.0180(4) Uani 1 1 d . . . . .
H3 H 0.634078 0.720654 0.687041 0.022 Uiso 1 1 calc R U . . .
C4 C 0.6448(2) 0.63005(13) 0.61058(12) 0.0186(4) Uani 1 1 d . . . . .
C5 C 0.6414(3) 0.57101(14) 0.67369(13) 0.0241(5) Uani 1 1 d . . . . .
H5A H 0.681102 0.595806 0.718270 0.029 Uiso 1 1 calc R U . . .
H5B H 0.541427 0.557652 0.684259 0.029 Uiso 1 1 calc R U . . .
C6 C 0.7222(3) 0.49687(15) 0.65884(13) 0.0243(5) Uani 1 1 d . . . . .
C7 C 0.7966(5) 0.37796(18) 0.71029(19) 0.0522(9) Uani 1 1 d . . . . .
H7A H 0.811010 0.354840 0.758951 0.078 Uiso 1 1 calc R U . . .
H7B H 0.888665 0.387631 0.687161 0.078 Uiso 1 1 calc R U . . .
H7C H 0.741417 0.342244 0.679614 0.078 Uiso 1 1 calc R U . . .
C11 C 0.6295(4) 0.93890(16) 0.72351(18) 0.0411(7) Uani 1 1 d . . . . .
H11A H 0.529052 0.952278 0.732610 0.049 Uiso 1 1 calc R U . . .
H11B H 0.670343 0.978539 0.690239 0.049 Uiso 1 1 calc R U . . .
C12 C 0.7094(3) 0.93771(16) 0.79454(16) 0.0321(6) Uani 1 1 d . . . . .
C13 C 0.6910(4) 0.8804(2) 0.84760(19) 0.0464(8) Uani 1 1 d . . . . .
H13 H 0.627401 0.838654 0.838922 0.056 Uiso 1 1 calc R U . . .
C14 C 0.7652(5) 0.8842(2) 0.9129(2) 0.0542(9) Uani 1 1 d . . . . .
H14 H 0.753033 0.844550 0.948586 0.065 Uiso 1 1 calc R U . . .
C15 C 0.8558(4) 0.9442(2) 0.9268(2) 0.0483(8) Uani 1 1 d . . . . .
H15 H 0.904595 0.946673 0.972432 0.058 Uiso 1 1 calc R U . . .
C16 C 0.8765(4) 1.0010(2) 0.8748(2) 0.0469(8) Uani 1 1 d . . . . .
H16 H 0.940198 1.042598 0.884157 0.056 Uiso 1 1 calc R U . . .
C17 C 0.8038(3) 0.99735(17) 0.80874(19) 0.0383(6) Uani 1 1 d . . . . .
H17 H 0.818999 1.036353 0.772637 0.046 Uiso 1 1 calc R U . . .
C21 C 0.3169(3) 0.71651(14) 0.61039(13) 0.0227(5) Uani 1 1 d . . . . .
H21 H 0.328354 0.727078 0.559473 0.027 Uiso 1 1 calc R U . . .
C22 C 0.4255(3) 0.70570(13) 0.65918(13) 0.0196(4) Uani 1 1 d . . . . .
C23 C 0.3619(3) 0.69174(13) 0.72962(13) 0.0212(4) Uani 1 1 d . . . . .
C24 C 0.2135(3) 0.69445(13) 0.71836(14) 0.0231(5) Uani 1 1 d . . . . .
C25 C 0.1168(3) 0.68211(17) 0.77550(16) 0.0323(6) Uani 1 1 d . . . . .
H25 H 0.017567 0.684153 0.767159 0.039 Uiso 1 1 calc R U . . .
C26 C 0.1709(4) 0.6669(2) 0.84413(17) 0.0410(7) Uani 1 1 d . . . . .
H26 H 0.107906 0.657740 0.883901 0.049 Uiso 1 1 calc R U . . .
C27 C 0.3185(4) 0.6648(2) 0.85663(15) 0.0416(7) Uani 1 1 d . . . . .
H27 H 0.352739 0.654506 0.904766 0.050 Uiso 1 1 calc R U . . .
C28 C 0.4135(3) 0.67715(17) 0.80072(14) 0.0305(5) Uani 1 1 d . . . . .
H28 H 0.512569 0.675885 0.809962 0.037 Uiso 1 1 calc R U . . .
C31 C 0.8000(2) 0.64630(13) 0.58806(13) 0.0210(4) Uani 1 1 d . . . . .
C32 C 0.6880(3) 0.60029(14) 0.48592(14) 0.0252(5) Uani 1 1 d . . . . .
C33 C 0.5828(3) 0.59959(13) 0.53991(13) 0.0220(5) Uani 1 1 d . . . . .
C34 C 0.4504(3) 0.57027(16) 0.52372(15) 0.0294(5) Uani 1 1 d . . . . .
H34 H 0.378937 0.567472 0.560412 0.035 Uiso 1 1 calc R U . . .
C35 C 0.4236(4) 0.5446(2) 0.45164(18) 0.0404(7) Uani 1 1 d . . . . .
H35 H 0.332576 0.525014 0.439328 0.048 Uiso 1 1 calc R U . . .
C36 C 0.5277(4) 0.5476(2) 0.39869(17) 0.0455(8) Uani 1 1 d . . . . .
H36 H 0.506573 0.530969 0.350118 0.055 Uiso 1 1 calc R U . . .
C37 C 0.6640(4) 0.57466(18) 0.41496(15) 0.0367(6) Uani 1 1 d . . . . .
H37 H 0.736726 0.575366 0.378860 0.044 Uiso 1 1 calc R U . . .
C1S C 0.7375(3) 0.3740(2) 0.46908(17) 0.0401(7) Uani 1 1 d . . . . .
H1S H 0.763209 0.429096 0.480323 0.048 Uiso 1 1 calc R U . . .
Cl1S Cl 0.58095(10) 0.35127(8) 0.51608(5) 0.0638(3) Uani 1 1 d . . . . .
Cl2S Cl 0.87642(10) 0.31392(6) 0.49831(6) 0.0592(2) Uani 1 1 d . . . . .
Cl3S Cl 0.71205(11) 0.36522(8) 0.37358(5) 0.0659(3) Uani 1 1 d . . . . .

loop_
_atom_site_aniso_label
_atom_site_aniso_U_11
_atom_site_aniso_U_22
_atom_site_aniso_U_33
_atom_site_aniso_U_23
_atom_site_aniso_U_13
_atom_site_aniso_U_12
O1 0.0363(10) 0.0223(8) 0.0278(9) -0.0040(7) -0.0047(8) 0.0052(8)
O2 0.0401(11) 0.0246(9) 0.0446(12) 0.0004(8) -0.0172(9) 0.0037(8)
O3 0.0345(10) 0.0286(8) 0.0243(9) 0.0038(7) 0.0046(7) 0.0009(7)
O4 0.0148(8) 0.0342(9) 0.0376(9) -0.0053(8) -0.0019(7) -0.0017(7)
O5 0.0390(11) 0.0322(9) 0.0312(10) 0.0027(7) 0.0039(8) 0.0099(8)
O6 0.0724(16) 0.0272(9) 0.0301(10) 0.0083(8) 0.0058(10) 0.0142(10)
N1 0.0137(9) 0.0280(10) 0.0313(10) -0.0003(8) -0.0020(8) 0.0005(8)
N2 0.0201(9) 0.0283(10) 0.0265(10) 0.0034(8) 0.0068(8) 0.0003(8)
C1 0.0171(10) 0.0228(11) 0.0296(11) -0.0002(9) -0.0013(9) -0.0002(9)
C2 0.0124(10) 0.0232(11) 0.0249(11) 0.0023(9) 0.0019(8) -0.0008(8)
C3 0.0138(10) 0.0205(10) 0.0196(10) 0.0008(8) -0.0016(8) -0.0004(8)
C4 0.0142(10) 0.0199(10) 0.0215(10) 0.0020(8) 0.0012(8) 0.0000(8)
C5 0.0256(12) 0.0238(11) 0.0229(10) 0.0037(9) 0.0028(9) 0.0011(10)
C6 0.0262(12) 0.0223(11) 0.0245(12) 0.0025(9) -0.0031(9) -0.0002(10)
C7 0.088(3) 0.0265(13) 0.0419(16) 0.0055(12) -0.0056(17) 0.0203(17)
C11 0.0580(19) 0.0261(13) 0.0392(14) -0.0112(11) -0.0080(14) 0.0094(13)
C12 0.0346(14) 0.0279(12) 0.0338(13) -0.0068(10) 0.0016(12) 0.0025(11)
C13 0.057(2) 0.0409(16) 0.0413(16) 0.0020(13) -0.0027(15) -0.0212(16)
C14 0.067(2) 0.0545(19) 0.0409(17) 0.0102(15) -0.0024(17) -0.0081(18)
C15 0.0435(18) 0.0514(18) 0.0499(17) -0.0124(15) -0.0171(15) 0.0108(15)
C16 0.0285(15) 0.0379(15) 0.074(2) -0.0152(16) -0.0086(15) -0.0008(13)
C17 0.0359(15) 0.0251(12) 0.0538(17) -0.0028(12) 0.0055(13) 0.0007(12)
C21 0.0181(11) 0.0251(10) 0.0248(11) 0.0033(9) 0.0000(9) -0.0007(9)
C22 0.0149(10) 0.0200(10) 0.0239(11) 0.0008(8) 0.0016(9) 0.0006(8)
C23 0.0191(11) 0.0215(10) 0.0231(11) -0.0023(8) 0.0036(9) -0.0004(9)
C24 0.0190(11) 0.0214(10) 0.0290(12) -0.0039(9) 0.0036(9) -0.0009(9)
C25 0.0235(12) 0.0349(13) 0.0385(14) -0.0065(11) 0.0107(11) -0.0043(11)
C26 0.0362(16) 0.0554(18) 0.0316(13) -0.0053(12) 0.0163(12) -0.0067(14)
C27 0.0419(17) 0.0611(19) 0.0218(12) -0.0002(12) 0.0036(11) -0.0025(15)
C28 0.0269(12) 0.0411(13) 0.0234(11) -0.0009(10) -0.0005(10) 0.0001(11)
C31 0.0145(10) 0.0209(10) 0.0278(11) 0.0026(9) 0.0018(9) 0.0008(9)
C32 0.0279(12) 0.0252(11) 0.0225(11) 0.0023(9) -0.0003(10) 0.0000(10)
C33 0.0232(11) 0.0202(10) 0.0225(11) 0.0013(8) -0.0003(9) 0.0014(9)
C34 0.0249(12) 0.0308(12) 0.0325(13) -0.0027(10) -0.0041(10) -0.0050(10)
C35 0.0374(16) 0.0447(16) 0.0391(15) -0.0066(13) -0.0140(13) -0.0049(14)
C36 0.057(2) 0.0517(17) 0.0280(14) -0.0070(13) -0.0130(14) -0.0001(16)
C37 0.0456(17) 0.0425(15) 0.0219(12) 0.0003(11) 0.0024(12) 0.0026(13)
C1S 0.0352(15) 0.0436(16) 0.0415(16) -0.0051(12) -0.0001(12) -0.0005(13)
Cl1S 0.0399(4) 0.1014(8) 0.0500(4) 0.0018(5) 0.0014(4) -0.0176(5)
Cl2S 0.0476(4) 0.0542(5) 0.0757(6) -0.0064(4) -0.0165(4) 0.0097(4)
Cl3S 0.0481(5) 0.1101(9) 0.0393(4) -0.0142(5) 0.0018(4) 0.0176(5)

loop_
_atom_type_symbol
_atom_type_description
_atom_type_scat_dispersion_real
_atom_type_scat_dispersion_imag
_atom_type_scat_source
C C 0.0181 0.0091 'International Tables Vol C Tables 4.2.6.8 and 6.1.1.4'
H H 0.0000 0.0000 'International Tables Vol C Tables 4.2.6.8 and 6.1.1.4'
N N 0.0311 0.0180 'International Tables Vol C Tables 4.2.6.8 and 6.1.1.4'
O O 0.0492 0.0322 'International Tables Vol C Tables 4.2.6.8 and 6.1.1.4'
Cl Cl 0.3639 0.7018 'International Tables Vol C Tables 4.2.6.8 and 6.1.1.4'

loop_
_geom_angle_atom_site_label_1
_geom_angle_atom_site_label_2
_geom_angle_atom_site_label_3
_geom_angle
_geom_angle_site_symmetry_1
_geom_angle_site_symmetry_3
_geom_angle_publ_flag
C1 O1 C11 114.2(2) . . ?
C6 O6 C7 115.3(2) . . ?
C21 N1 C24 109.0(2) . . ?
C31 N2 C32 111.7(2) . . ?
O2 C1 O1 125.6(2) . . ?
O2 C1 C2 121.9(2) . . ?
O1 C1 C2 112.4(2) . . ?
O3 C2 C3 125.7(2) . . ?
O3 C2 C1 116.9(2) . . ?
C3 C2 C1 117.1(2) . . ?
C2 C3 C22 104.38(18) . . ?
C2 C3 C4 114.04(18) . . ?
C22 C3 C4 115.52(19) . . ?
C33 C4 C5 113.57(19) . . ?
C33 C4 C31 101.84(19) . . ?
C5 C4 C31 109.77(19) . . ?
C33 C4 C3 116.75(19) . . ?
C5 C4 C3 107.12(18) . . ?
C31 C4 C3 107.44(18) . . ?
C6 C5 C4 114.5(2) . . ?
O5 C6 O6 123.7(2) . . ?
O5 C6 C5 125.8(2) . . ?
O6 C6 C5 110.5(2) . . ?
O1 C11 C12 108.7(2) . . ?
C17 C12 C13 118.5(3) . . ?
C17 C12 C11 118.4(3) . . ?
C13 C12 C11 123.1(3) . . ?
C14 C13 C12 120.0(3) . . ?
C15 C14 C13 121.0(3) . . ?
C14 C15 C16 120.0(3) . . ?
C15 C16 C17 119.6(3) . . ?
C12 C17 C16 121.0(3) . . ?
N1 C21 C22 110.1(2) . . ?
C21 C22 C23 106.7(2) . . ?
C21 C22 C3 125.8(2) . . ?
C23 C22 C3 127.5(2) . . ?
C28 C23 C24 118.8(2) . . ?
C28 C23 C22 135.0(2) . . ?
C24 C23 C22 106.2(2) . . ?
N1 C24 C25 129.9(2) . . ?
N1 C24 C23 108.0(2) . . ?
C25 C24 C23 122.2(3) . . ?
C26 C25 C24 117.5(3) . . ?
C25 C26 C27 121.2(3) . . ?
C28 C27 C26 121.4(3) . . ?
C27 C28 C23 118.9(3) . . ?
O4 C31 N2 127.0(2) . . ?
O4 C31 C4 124.7(2) . . ?
N2 C31 C4 108.3(2) . . ?
C37 C32 C33 122.5(3) . . ?
C37 C32 N2 128.0(2) . . ?
C33 C32 N2 109.5(2) . . ?
C34 C33 C32 119.8(2) . . ?
C34 C33 C4 131.4(2) . . ?
C32 C33 C4 108.7(2) . . ?
C33 C34 C35 118.5(3) . . ?
C36 C35 C34 120.8(3) . . ?
C35 C36 C37 121.4(3) . . ?
C32 C37 C36 117.0(3) . . ?
Cl1S C1S Cl2S 110.58(19) . . ?
Cl1S C1S Cl3S 110.31(18) . . ?
Cl2S C1S Cl3S 110.55(18) . . ?

loop_
_geom_bond_atom_site_label_1
_geom_bond_atom_site_label_2
_geom_bond_distance
_geom_bond_site_symmetry_2
_geom_bond_publ_flag
O1 C1 1.323(3) . ?
O1 C11 1.468(3) . ?
O2 C1 1.201(3) . ?
O3 C2 1.207(3) . ?
O4 C31 1.222(3) . ?
O5 C6 1.195(3) . ?
O6 C6 1.334(3) . ?
O6 C7 1.455(4) . ?
N1 C21 1.365(3) . ?
N1 C24 1.370(3) . ?
N2 C31 1.350(3) . ?
N2 C32 1.404(3) . ?
C1 C2 1.541(3) . ?
C2 C3 1.511(3) . ?
C3 C22 1.513(3) . ?
C3 C4 1.561(3) . ?
C4 C33 1.507(3) . ?
C4 C5 1.533(3) . ?
C4 C31 1.546(3) . ?
C5 C6 1.511(3) . ?
C11 C12 1.496(4) . ?
C12 C17 1.384(4) . ?
C12 C13 1.391(5) . ?
C13 C14 1.380(5) . ?
C14 C15 1.364(6) . ?
C15 C16 1.374(6) . ?
C16 C17 1.386(5) . ?
C21 C22 1.369(4) . ?
C22 C23 1.435(3) . ?
C23 C28 1.405(4) . ?
C23 C24 1.417(3) . ?
C24 C25 1.399(4) . ?
C25 C26 1.374(5) . ?
C26 C27 1.412(5) . ?
C27 C28 1.373(4) . ?
C32 C37 1.383(4) . ?
C32 C33 1.397(4) . ?
C33 C34 1.380(4) . ?
C34 C35 1.406(4) . ?
C35 C36 1.377(5) . ?
C36 C37 1.400(5) . ?
C1S Cl1S 1.752(3) . ?
C1S Cl2S 1.752(3) . ?
C1S Cl3S 1.760(3) . ?

loop_
_geom_torsion_atom_site_label_1
_geom_torsion_atom_site_label_2
_geom_torsion_atom_site_label_3
_geom_torsion_atom_site_label_4
_geom_torsion
_geom_torsion_site_symmetry_1
_geom_torsion_site_symmetry_2
_geom_torsion_site_symmetry_3
_geom_torsion_site_symmetry_4
_geom_torsion_publ_flag
C11 O1 C1 O2 1.6(4) . . . . ?
C11 O1 C1 C2 179.9(2) . . . . ?
O2 C1 C2 O3 29.1(4) . . . . ?
O1 C1 C2 O3 -149.3(2) . . . . ?
O2 C1 C2 C3 -145.7(2) . . . . ?
O1 C1 C2 C3 35.9(3) . . . . ?
O3 C2 C3 C22 -101.7(3) . . . . ?
C1 C2 C3 C22 72.6(2) . . . . ?
O3 C2 C3 C4 25.2(3) . . . . ?
C1 C2 C3 C4 -160.46(19) . . . . ?
C2 C3 C4 C33 -60.1(3) . . . . ?
C22 C3 C4 C33 60.9(3) . . . . ?
C2 C3 C4 C5 171.31(19) . . . . ?
C22 C3 C4 C5 -67.7(2) . . . . ?
C2 C3 C4 C31 53.4(2) . . . . ?
C22 C3 C4 C31 174.38(18) . . . . ?
C33 C4 C5 C6 60.1(3) . . . . ?
C31 C4 C5 C6 -53.2(3) . . . . ?
C3 C4 C5 C6 -169.5(2) . . . . ?
C7 O6 C6 O5 -0.3(5) . . . . ?
C7 O6 C6 C5 -179.3(3) . . . . ?
C4 C5 C6 O5 -2.5(4) . . . . ?
C4 C5 C6 O6 176.5(2) . . . . ?
C1 O1 C11 C12 -173.7(2) . . . . ?
O1 C11 C12 C17 131.9(3) . . . . ?
O1 C11 C12 C13 -49.4(4) . . . . ?
C17 C12 C13 C14 0.5(5) . . . . ?
C11 C12 C13 C14 -178.1(4) . . . . ?
C12 C13 C14 C15 0.8(7) . . . . ?
C13 C14 C15 C16 -1.4(6) . . . . ?
C14 C15 C16 C17 0.6(6) . . . . ?
C13 C12 C17 C16 -1.3(5) . . . . ?
C11 C12 C17 C16 177.4(3) . . . . ?
C15 C16 C17 C12 0.7(5) . . . . ?
C24 N1 C21 C22 -0.1(3) . . . . ?
N1 C21 C22 C23 -0.3(3) . . . . ?
N1 C21 C22 C3 179.2(2) . . . . ?
C2 C3 C22 C21 42.2(3) . . . . ?
C4 C3 C22 C21 -83.8(3) . . . . ?
C2 C3 C22 C23 -138.4(2) . . . . ?
C4 C3 C22 C23 95.5(3) . . . . ?
C21 C22 C23 C28 -179.6(3) . . . . ?
C3 C22 C23 C28 0.9(4) . . . . ?
C21 C22 C23 C24 0.5(3) . . . . ?
C3 C22 C23 C24 -178.9(2) . . . . ?
C21 N1 C24 C25 -179.2(3) . . . . ?
C21 N1 C24 C23 0.4(3) . . . . ?
C28 C23 C24 N1 179.6(2) . . . . ?
C22 C23 C24 N1 -0.5(3) . . . . ?
C28 C23 C24 C25 -0.8(4) . . . . ?
C22 C23 C24 C25 179.1(2) . . . . ?
N1 C24 C25 C26 179.4(3) . . . . ?
C23 C24 C25 C26 -0.1(4) . . . . ?
C24 C25 C26 C27 0.7(5) . . . . ?
C25 C26 C27 C28 -0.5(5) . . . . ?
C26 C27 C28 C23 -0.4(5) . . . . ?
C24 C23 C28 C27 1.1(4) . . . . ?
C22 C23 C28 C27 -178.8(3) . . . . ?
C32 N2 C31 O4 179.1(2) . . . . ?
C32 N2 C31 C4 -2.0(3) . . . . ?
C33 C4 C31 O4 -179.3(2) . . . . ?
C5 C4 C31 O4 -58.7(3) . . . . ?
C3 C4 C31 O4 57.5(3) . . . . ?
C33 C4 C31 N2 1.7(2) . . . . ?
C5 C4 C31 N2 122.4(2) . . . . ?
C3 C4 C31 N2 -121.5(2) . . . . ?
C31 N2 C32 C37 -177.9(3) . . . . ?
C31 N2 C32 C33 1.4(3) . . . . ?
C37 C32 C33 C34 2.1(4) . . . . ?
N2 C32 C33 C34 -177.3(2) . . . . ?
C37 C32 C33 C4 179.2(2) . . . . ?
N2 C32 C33 C4 -0.1(3) . . . . ?
C5 C4 C33 C34 57.8(4) . . . . ?
C31 C4 C33 C34 175.7(3) . . . . ?
C3 C4 C33 C34 -67.6(3) . . . . ?
C5 C4 C33 C32 -118.9(2) . . . . ?
C31 C4 C33 C32 -0.9(2) . . . . ?
C3 C4 C33 C32 115.7(2) . . . . ?
C32 C33 C34 C35 -2.6(4) . . . . ?
C4 C33 C34 C35 -178.9(3) . . . . ?
C33 C34 C35 C36 1.0(5) . . . . ?
C34 C35 C36 C37 1.3(5) . . . . ?
C33 C32 C37 C36 0.2(4) . . . . ?
N2 C32 C37 C36 179.3(3) . . . . ?
C35 C36 C37 C32 -1.8(5) . . . . ?
